data_1555037
loop_
_publ_author_name
'Son, Jeong-Yu'
'Kim, Sunghwa'
'Jeon, Woo Hyung'
'Lee, Phil Ho'

_publ_section_title
;
 Synthesis of Cinnolin-3(2H)-one Derivatives from Rh-Catalyzed Reaction of
 Azobenzenes with Diazotized Meldrum's Acid.
;
_journal_issue 10
_journal_name_full 'Organic letters'
_journal_page_first 2518
_journal_page_last 2521
_journal_paper_doi 10.1021/acs.orglett.5b01052
_journal_volume 17
_journal_year 2015
_chemical_formula_sum 'C17 H14 N2 O3'
_chemical_formula_weight 294.30
_chemical_name_common SJY-002
_space_group_crystal_system monoclinic
_space_group_IT_number 14
_space_group_name_Hall '-P 2ybc'
_space_group_name_H-M_alt 'P 1 21/c 1'
_atom_sites_solution_hydrogens geom
_cell_angle_alpha 90
_cell_angle_beta 103.0642(12)
_cell_angle_gamma 90
_cell_formula_units_Z 4
_cell_length_a 8.9224(2)
_cell_length_b 9.3813(2)
_cell_length_c 18.2533(4)
_cell_measurement_reflns_used 8905
_cell_measurement_temperature 296.(2)
_cell_measurement_theta_max 27.9070
_cell_measurement_theta_min 2.2908
_cell_volume 1488.32(6)
_computing_cell_refinement 'SAINT V8.34A (Bruker AXS Inc., 2013)'
_computing_data_collection 'Bruker Instrument Service v2013.12.0.0'
_computing_data_reduction 'SAINT V8.34A (Bruker AXS Inc., 2013)'
_computing_structure_refinement 'SHELXL-2013 (Sheldrick, 2013)'
_diffrn_ambient_temperature 296.(2)
_diffrn_detector_area_resol_mean 8.3333
_diffrn_measured_fraction_theta_full 0.999
_diffrn_measured_fraction_theta_max 0.999
_diffrn_radiation_wavelength 0.71073
_diffrn_reflns_av_R_equivalents 0.0451
_diffrn_reflns_av_unetI/netI 0.0296
_diffrn_reflns_limit_h_max 11
_diffrn_reflns_limit_h_min -11
_diffrn_reflns_limit_k_max 12
_diffrn_reflns_limit_k_min -12
_diffrn_reflns_limit_l_max 24
_diffrn_reflns_limit_l_min -24
_diffrn_reflns_number 34659
_diffrn_reflns_theta_full 28.31
_diffrn_reflns_theta_max 28.31
_diffrn_reflns_theta_min 2.29
_exptl_absorpt_coefficient_mu 0.092
_exptl_absorpt_correction_T_max 0.99
_exptl_absorpt_correction_T_min 0.94
_exptl_absorpt_correction_type multi-scan
_exptl_absorpt_process_details 'SADABS V2012/1 (Bruker AXS Inc.)'
_exptl_crystal_colour orange
_exptl_crystal_density_diffrn 1.313
_exptl_crystal_density_method 'not measured'
_exptl_crystal_description plate
_exptl_crystal_F_000 616
_exptl_crystal_size_max 0.360
_exptl_crystal_size_mid 0.360
_exptl_crystal_size_min 0.080
_refine_diff_density_max 0.219
_refine_diff_density_min -0.212
_refine_ls_extinction_method none
_refine_ls_goodness_of_fit_ref 1.042
_refine_ls_hydrogen_treatment constr
_refine_ls_matrix_type full
_refine_ls_number_parameters 200
_refine_ls_number_reflns 3705
_refine_ls_number_restraints 0
_refine_ls_restrained_S_all 1.042
_refine_ls_R_factor_all 0.0899
_refine_ls_R_factor_gt 0.0572
_refine_ls_shift/su_max 0.000
_refine_ls_shift/su_mean 0.000
_refine_ls_structure_factor_coef Fsqd
_refine_ls_weighting_details 'w=1/[\s^2^(Fo^2^)+(0.0425P)^2^+0.5528P] where P=(Fo^2^+2Fc^2^)/3'
_refine_ls_weighting_scheme calc
_refine_ls_wR_factor_gt 0.1118
_refine_ls_wR_factor_ref 0.1245
_reflns_number_gt 2589
_reflns_number_total 3705
_reflns_threshold_expression 'I > 2\s(I)'
_cod_data_source_file ol5b01052_si_001.cif
_cod_data_source_block I
_cod_database_code 1555037

loop_
_space_group_symop_operation_xyz
'x, y, z'
'-x, y+1/2, -z+1/2'
'-x, -y, -z'
'x, -y-1/2, z-1/2'

loop_
_atom_site_type_symbol
_atom_site_label
_atom_site_fract_x
_atom_site_fract_y
_atom_site_fract_z
_atom_site_U_iso_or_equiv
_atom_site_adp_type
_atom_site_calc_flag
_atom_site_refinement_flags_adp
_atom_site_refinement_flags_posn
_atom_site_occupancy
C C1 0.20203(18) 0.46848(16) 0.03339(9) 0.0369(4) Uani d . . 1
C C2 0.1966(2) 0.61470(18) 0.01045(11) 0.0476(5) Uani d . . 1
H H2 0.2159 0.6392 -0.0359 0.057 Uiso calc U R 1
C C3 0.1634(2) 0.71633(19) 0.05601(12) 0.0552(5) Uani d . . 1
H H3 0.1581 0.8111 0.0407 0.066 Uiso calc U R 1
C C4 0.1364(2) 0.6806(2) 0.12721(13) 0.0564(5) Uani d . . 1
H H4 0.1145 0.753 0.158 0.068 Uiso calc U R 1
C C5 0.1413(2) 0.54499(19) 0.15179(11) 0.0485(5) Uani d . . 1
H H5 0.1247 0.5252 0.1993 0.058 Uiso calc U R 1
C C6 0.17217(18) 0.43069(17) 0.10491(9) 0.0369(4) Uani d . . 1
C C7 0.17703(18) 0.28826(17) 0.12328(9) 0.0363(4) Uani d . . 1
C C8 0.19452(18) 0.18112(17) 0.06975(9) 0.0349(4) Uani d . . 1
C C9 0.1565(2) 0.23430(19) 0.19748(10) 0.0430(4) Uani d . . 1
C C10 0.2575(3) 0.0729(3) 0.29585(12) 0.0694(6) Uani d . . 1
H H10A 0.1684 0.0108 0.2847 0.083 Uiso calc U R 1
H H10B 0.2455 0.1394 0.3348 0.083 Uiso calc U R 1
C C11 0.3993(4) -0.0116(4) 0.32101(17) 0.1131(12) Uani d . . 1
H H11A 0.4065 -0.081 0.2833 0.17 Uiso calc U R 1
H H11B 0.3965 -0.0592 0.3672 0.17 Uiso calc U R 1
H H11C 0.487 0.0504 0.3288 0.17 Uiso calc U R 1
C C12 0.28526(19) 0.13964(16) -0.04702(9) 0.0357(4) Uani d . . 1
C C13 0.4281(2) 0.1618(2) -0.06143(11) 0.0482(5) Uani d . . 1
H H13 0.4902 0.2357 -0.0378 0.058 Uiso calc U R 1
C C14 0.4785(2) 0.0732(2) -0.11139(12) 0.0574(5) Uani d . . 1
H H14 0.5745 0.0879 -0.1219 0.069 Uiso calc U R 1
C C15 0.3876(3) -0.0362(2) -0.14537(12) 0.0580(5) Uani d . . 1
H H15 0.4223 -0.0965 -0.1784 0.07 Uiso calc U R 1
C C16 0.2450(2) -0.0571(2) -0.13069(11) 0.0560(5) Uani d . . 1
H H16 0.1835 -0.1315 -0.1541 0.067 Uiso calc U R 1
C C17 0.1915(2) 0.03118(18) -0.08141(10) 0.0435(4) Uani d . . 1
H H17 0.0945 0.0175 -0.0718 0.052 Uiso calc U R 1
N N1 0.23787(16) 0.37371(14) -0.01385(8) 0.0385(3) Uani d . . 1
N N2 0.23523(15) 0.23565(13) 0.00486(7) 0.0352(3) Uani d . . 1
O O1 0.04965(16) 0.26322(16) 0.22435(8) 0.0621(4) Uani d . . 1
O O2 0.27202(15) 0.14967(15) 0.22872(7) 0.0566(4) Uani d . . 1
O O3 0.17673(14) 0.05303(11) 0.07635(7) 0.0465(3) Uani d . . 1

loop_
_atom_site_aniso_label
_atom_site_aniso_U_11
_atom_site_aniso_U_22
_atom_site_aniso_U_33
_atom_site_aniso_U_12
_atom_site_aniso_U_13
_atom_site_aniso_U_23
C1 0.0352(9) 0.0291(8) 0.0456(10) -0.0026(7) 0.0077(7) -0.0034(7)
C2 0.0501(11) 0.0321(9) 0.0604(12) -0.0052(8) 0.0120(9) 0.0016(8)
C3 0.0554(12) 0.0283(9) 0.0775(15) -0.0016(8) 0.0059(11) -0.0052(9)
C4 0.0570(12) 0.0398(11) 0.0702(14) 0.0012(9) 0.0097(10) -0.0225(10)
C5 0.0497(11) 0.0439(10) 0.0515(11) 0.0000(8) 0.0108(9) -0.0128(9)
C6 0.0315(8) 0.0352(9) 0.0431(10) -0.0019(7) 0.0065(7) -0.0066(7)
C7 0.0318(8) 0.0376(9) 0.0408(9) -0.0021(7) 0.0110(7) -0.0034(7)
C8 0.0333(9) 0.0313(8) 0.0427(9) 0.0003(7) 0.0138(7) 0.0005(7)
C9 0.0452(10) 0.0426(10) 0.0437(10) -0.0055(8) 0.0150(8) -0.0069(8)
C10 0.0786(16) 0.0879(16) 0.0460(12) 0.0065(13) 0.0230(11) 0.0166(11)
C11 0.124(3) 0.137(3) 0.088(2) 0.054(2) 0.0438(19) 0.058(2)
C12 0.0397(9) 0.0317(8) 0.0371(9) 0.0013(7) 0.0115(7) -0.0001(7)
C13 0.0406(10) 0.0491(11) 0.0567(12) -0.0069(8) 0.0150(9) -0.0093(9)
C14 0.0473(11) 0.0671(13) 0.0640(13) 0.0042(10) 0.0254(10) -0.0070(11)
C15 0.0681(14) 0.0569(12) 0.0538(12) 0.0096(11) 0.0236(11) -0.0117(10)
C16 0.0677(14) 0.0478(11) 0.0524(12) -0.0096(10) 0.0133(10) -0.0158(9)
C17 0.0428(10) 0.0431(10) 0.0465(10) -0.0068(8) 0.0137(8) -0.0050(8)
N1 0.0428(8) 0.0286(7) 0.0455(8) -0.0037(6) 0.0126(7) 0.0014(6)
N2 0.0387(8) 0.0277(7) 0.0409(8) -0.0020(6) 0.0129(6) -0.0020(6)
O1 0.0605(9) 0.0734(10) 0.0621(9) 0.0054(7) 0.0345(8) -0.0010(7)
O2 0.0571(8) 0.0713(9) 0.0450(8) 0.0100(7) 0.0188(6) 0.0132(7)
O3 0.0603(8) 0.0286(6) 0.0569(8) -0.0033(5) 0.0262(6) 0.0008(5)

loop_
_atom_type_symbol
_atom_type_description
_atom_type_scat_dispersion_real
_atom_type_scat_dispersion_imag
_atom_type_scat_source
C C 0.0033 0.0016 'International Tables Vol C Tables 4.2.6.8 and 6.1.1.4'
H H 0.0000 0.0000 'International Tables Vol C Tables 4.2.6.8 and 6.1.1.4'
N N 0.0061 0.0033 'International Tables Vol C Tables 4.2.6.8 and 6.1.1.4'
O O 0.0106 0.0060 'International Tables Vol C Tables 4.2.6.8 and 6.1.1.4'

loop_
_geom_angle_atom_site_label_1
_geom_angle_atom_site_label_2
_geom_angle_atom_site_label_3
_geom_angle
N1 C1 C2 116.69(16)
N1 C1 C6 123.18(14)
C2 C1 C6 120.12(15)
C3 C2 C1 119.82(18)
C2 C3 C4 120.57(17)
C5 C4 C3 122.04(18)
C4 C5 C6 120.19(18)
C7 C6 C1 117.37(14)
C7 C6 C5 125.40(16)
C1 C6 C5 117.23(15)
C6 C7 C8 121.10(15)
C6 C7 C9 123.09(15)
C8 C7 C9 115.73(14)
O3 C8 N2 120.22(14)
O3 C8 C7 125.83(15)
N2 C8 C7 113.95(13)
O1 C9 O2 125.01(17)
O1 C9 C7 124.47(18)
O2 C9 C7 110.51(14)
O2 C10 C11 107.20(18)
C13 C12 C17 121.31(16)
C13 C12 N2 117.84(15)
C17 C12 N2 120.84(14)
C12 C13 C14 119.26(17)
C15 C14 C13 120.20(18)
C14 C15 C16 120.02(18)
C15 C16 C17 120.81(18)
C12 C17 C16 118.39(17)
C1 N1 N2 117.44(13)
N1 N2 C8 125.92(13)
N1 N2 C12 114.10(12)
C8 N2 C12 119.94(12)
C9 O2 C10 116.86(15)

loop_
_geom_bond_atom_site_label_1
_geom_bond_atom_site_label_2
_geom_bond_distance
C1 N1 1.327(2)
C1 C2 1.432(2)
C1 C6 1.435(2)
C2 C3 1.342(3)
C3 C4 1.414(3)
C4 C5 1.347(3)
C5 C6 1.437(2)
C6 C7 1.376(2)
C7 C8 1.435(2)
C7 C9 1.495(2)
C8 O3 1.2217(18)
C8 N2 1.411(2)
C9 O1 1.198(2)
C9 O2 1.324(2)
C10 O2 1.452(2)
C10 C11 1.475(3)
C12 C13 1.375(2)
C12 C17 1.375(2)
C12 N2 1.449(2)
C13 C14 1.382(3)
C14 C15 1.367(3)
C15 C16 1.372(3)
C16 C17 1.385(2)
N1 N2 1.3410(18)
